data_4084330
loop_
_publ_author_name
'Shupp, John P.'
'Kinne, Adam S.'
'Arman, Hadi D.'
'Tonzetich, Zachary J.'

_publ_section_title
;
 Synthesis and Characterization of Molybdenum(0) and Tungsten(0) Complexes
 of Tetramethylthiourea: Single-Source Precursors for MoS2and WS2
;
_journal_issue 19
_journal_name_full Organometallics
_journal_page_first 5238
_journal_paper_doi 10.1021/om500567y
_journal_volume 33
_journal_year 2014
_chemical_formula_moiety 'C14 H24 Mo N4 O4 S2'
_chemical_formula_sum 'C14 H24 Mo N4 O4 S2'
_chemical_formula_weight 472.43
_chemical_name_systematic
; 
 ? 
;
_space_group_IT_number 2
_symmetry_cell_setting triclinic
_symmetry_space_group_name_Hall '-P 1'
_symmetry_space_group_name_H-M 'P -1'
_atom_sites_solution_hydrogens geom
_atom_sites_solution_primary direct
_atom_sites_solution_secondary difmap
_audit_creation_method SHELXL-97
_cell_angle_alpha 68.701(11)
_cell_angle_beta 73.511(13)
_cell_angle_gamma 60.651(12)
_cell_formula_units_Z 2
_cell_length_a 9.7415(7)
_cell_length_b 9.8755(8)
_cell_length_c 13.2893(16)
_cell_measurement_reflns_used 3490
_cell_measurement_temperature 98(2)
_cell_measurement_theta_max 40.2
_cell_measurement_theta_min 1.7
_cell_volume 1029.4(2)
_computing_cell_refinement
;
CrystalClear-SM Expert 2.0 r5 (Rigaku, 2010)
;
_computing_data_collection
;
CrystalClear-SM Expert 2.0 r5 (Rigaku, 2010)
;
_computing_data_reduction
;
CrystalClear-SM Expert 2.0 r5 (Rigaku, 2010)
;
_computing_publication_material 'publCIF (Westrip, 2010)'
_computing_structure_refinement 'SHELXL-97 (Sheldrick, 1997)'
_computing_structure_solution 'SHELXS-97 (Sheldrick, 1990)'
_diffrn_ambient_temperature 98(2)
_diffrn_detector_area_resol_mean 28.5714
_diffrn_measured_fraction_theta_full 0.992
_diffrn_measured_fraction_theta_max 0.992
_diffrn_measurement_device_type
;
Saturn724 (2x2 bin mode)
;
_diffrn_measurement_method \w
_diffrn_radiation_monochromator graphite
_diffrn_radiation_source 'sealed tube'
_diffrn_radiation_type MoK\a
_diffrn_radiation_wavelength 0.71073
_diffrn_reflns_av_R_equivalents 0.0331
_diffrn_reflns_av_sigmaI/netI 0.0414
_diffrn_reflns_limit_h_max 12
_diffrn_reflns_limit_h_min -11
_diffrn_reflns_limit_k_max 12
_diffrn_reflns_limit_k_min -12
_diffrn_reflns_limit_l_max 17
_diffrn_reflns_limit_l_min -16
_diffrn_reflns_number 6731
_diffrn_reflns_reduction_process 'Lp corrections applied'
_diffrn_reflns_theta_full 27.50
_diffrn_reflns_theta_max 27.50
_diffrn_reflns_theta_min 1.66
_diffrn_standards_decay_% <1
_diffrn_standards_interval_count 0
_diffrn_standards_number 0
_exptl_absorpt_coefficient_mu 0.864
_exptl_absorpt_correction_T_max 1.000
_exptl_absorpt_correction_T_min 0.768
_exptl_absorpt_correction_type multi-scan
_exptl_absorpt_process_details 'ABSCOR (Higashi, 1995)'
_exptl_crystal_colour yellow
_exptl_crystal_density_diffrn 1.524
_exptl_crystal_density_method 'not measured'
_exptl_crystal_description platelet
_exptl_crystal_F_000 484
_exptl_crystal_size_max 0.15
_exptl_crystal_size_mid 0.14
_exptl_crystal_size_min 0.05
_refine_diff_density_max 0.723
_refine_diff_density_min -0.685
_refine_diff_density_rms 0.092
_refine_ls_extinction_method none
_refine_ls_goodness_of_fit_ref 1.007
_refine_ls_hydrogen_treatment constr
_refine_ls_matrix_type full
_refine_ls_number_parameters 226
_refine_ls_number_reflns 4696
_refine_ls_number_restraints 0
_refine_ls_restrained_S_all 1.007
_refine_ls_R_factor_all 0.0374
_refine_ls_R_factor_gt 0.0355
_refine_ls_shift/su_max 0.001
_refine_ls_shift/su_mean 0.000
_refine_ls_structure_factor_coef Fsqd
_refine_ls_weighting_details 'calc w=1/[\s^2^(Fo^2^)+(0.0300P)^2^+1.8000P] where P=(Fo^2^+2Fc^2^)/3'
_refine_ls_weighting_scheme calc
_refine_ls_wR_factor_gt 0.0807
_refine_ls_wR_factor_ref 0.0822
_reflns_number_gt 4483
_reflns_number_total 4696
_reflns_threshold_expression >2sigma(I)
_cod_data_source_file om500567y_si_002.cif
_cod_data_source_block '[Mo(CO)4(TMTU)2]'
_cod_depositor_comments 'Adding full bibliography for 4084329--4084332.cif.'
_cod_original_cell_volume 1029.41(17)
_cod_original_sg_symbol_H-M P-1
_cod_database_code 4084330

loop_
_symmetry_equiv_pos_as_xyz
'x, y, z'
'-x, -y, -z'

loop_
_atom_site_label
_atom_site_type_symbol
_atom_site_fract_x
_atom_site_fract_y
_atom_site_fract_z
_atom_site_U_iso_or_equiv
_atom_site_adp_type
_atom_site_occupancy
_atom_site_symmetry_multiplicity
_atom_site_calc_flag
_atom_site_refinement_flags
Mo1 Mo 0.18058(3) 0.35608(3) 0.755274(18) 0.01698(8) Uani 1 1 d .
S1 S 0.38821(8) 0.07691(8) 0.85669(5) 0.02148(15) Uani 1 1 d .
S2 S 0.44434(8) 0.35206(8) 0.63792(5) 0.02053(14) Uani 1 1 d .
O1 O -0.1167(3) 0.3550(4) 0.9216(2) 0.0481(7) Uani 1 1 d .
O2 O 0.2075(3) 0.5794(3) 0.86313(18) 0.0310(5) Uani 1 1 d .
O3 O -0.0490(3) 0.6862(3) 0.6239(2) 0.0393(6) Uani 1 1 d .
O4 O 0.0965(3) 0.1876(3) 0.6331(2) 0.0417(6) Uani 1 1 d .
N1 N 0.3536(3) -0.1726(3) 1.00755(18) 0.0212(5) Uani 1 1 d .
N2 N 0.2132(3) 0.0663(3) 1.05565(18) 0.0211(5) Uani 1 1 d .
N3 N 0.4033(3) 0.3255(3) 0.45452(19) 0.0237(5) Uani 1 1 d .
N4 N 0.6567(3) 0.1827(3) 0.5021(2) 0.0253(5) Uani 1 1 d .
C1 C 0.3120(3) -0.0132(3) 0.9806(2) 0.0189(5) Uani 1 1 d .
C2 C 0.4128(3) -0.2615(3) 0.9258(2) 0.0254(6) Uani 1 1 d .
H2A H 0.3929 -0.1869 0.8553 0.038 Uiso 1 1 calc R
H2B H 0.3596 -0.3286 0.9423 0.038 Uiso 1 1 calc R
H2C H 0.5250 -0.3276 0.9260 0.038 Uiso 1 1 calc R
C3 C 0.3776(4) -0.2746(3) 1.1193(2) 0.0250(6) Uani 1 1 d .
H3A H 0.3359 -0.2076 1.1681 0.038 Uiso 1 1 calc R
H3B H 0.4891 -0.3411 1.1232 0.038 Uiso 1 1 calc R
H3C H 0.3235 -0.3418 1.1396 0.038 Uiso 1 1 calc R
C4 C 0.0883(4) 0.0228(4) 1.1290(2) 0.0281(6) Uani 1 1 d .
H4A H 0.0970 -0.0725 1.1185 0.042 Uiso 1 1 calc R
H4B H -0.0138 0.1098 1.1133 0.042 Uiso 1 1 calc R
H4C H 0.1000 0.0026 1.2031 0.042 Uiso 1 1 calc R
C5 C 0.2126(3) 0.2105(3) 1.0633(2) 0.0245(6) Uani 1 1 d .
H5A H 0.2974 0.2305 1.0127 0.037 Uiso 1 1 calc R
H5B H 0.2271 0.1946 1.1359 0.037 Uiso 1 1 calc R
H5C H 0.1130 0.3013 1.0463 0.037 Uiso 1 1 calc R
C6 C 0.5030(3) 0.2825(3) 0.5250(2) 0.0205(5) Uani 1 1 d .
C7 C 0.2582(3) 0.4763(4) 0.4411(2) 0.0269(6) Uani 1 1 d .
H7A H 0.2517 0.5376 0.4856 0.040 Uiso 1 1 calc R
H7B H 0.1676 0.4529 0.4628 0.040 Uiso 1 1 calc R
H7C H 0.2600 0.5375 0.3661 0.040 Uiso 1 1 calc R
C8 C 0.4270(4) 0.2219(4) 0.3901(3) 0.0372(8) Uani 1 1 d .
H8A H 0.5244 0.1259 0.4033 0.056 Uiso 1 1 calc R
H8B H 0.4323 0.2783 0.3141 0.056 Uiso 1 1 calc R
H8C H 0.3399 0.1933 0.4104 0.056 Uiso 1 1 calc R
C9 C 0.7629(4) 0.0888(4) 0.5859(3) 0.0352(7) Uani 1 1 d .
H9A H 0.7011 0.0843 0.6566 0.053 Uiso 1 1 calc R
H9B H 0.8297 0.1389 0.5783 0.053 Uiso 1 1 calc R
H9C H 0.8276 -0.0186 0.5779 0.053 Uiso 1 1 calc R
C10 C 0.7382(4) 0.1977(4) 0.3904(3) 0.0334(7) Uani 1 1 d .
H10A H 0.6610 0.2608 0.3402 0.050 Uiso 1 1 calc R
H10B H 0.8022 0.0924 0.3787 0.050 Uiso 1 1 calc R
H10C H 0.8047 0.2496 0.3792 0.050 Uiso 1 1 calc R
C11 C -0.0044(4) 0.3529(4) 0.8609(2) 0.0289(6) Uani 1 1 d .
C12 C 0.2036(3) 0.4911(3) 0.8280(2) 0.0215(5) Uani 1 1 d .
C13 C 0.1354(3) 0.2420(3) 0.6758(2) 0.0236(6) Uani 1 1 d .
C14 C 0.0387(3) 0.5608(3) 0.6710(2) 0.0248(6) Uani 1 1 d .

loop_
_atom_site_aniso_label
_atom_site_aniso_U_11
_atom_site_aniso_U_22
_atom_site_aniso_U_33
_atom_site_aniso_U_23
_atom_site_aniso_U_13
_atom_site_aniso_U_12
Mo1 0.01701(12) 0.01830(12) 0.01658(12) -0.00381(8) -0.00174(8) -0.00920(9)
S1 0.0197(3) 0.0205(3) 0.0190(3) -0.0008(2) -0.0002(2) -0.0092(3)
S2 0.0199(3) 0.0243(3) 0.0180(3) -0.0039(2) -0.0006(2) -0.0122(3)
O1 0.0343(13) 0.099(2) 0.0349(13) -0.0322(14) 0.0122(10) -0.0450(15)
O2 0.0342(12) 0.0339(12) 0.0333(12) -0.0159(10) -0.0022(9) -0.0173(10)
O3 0.0350(12) 0.0242(11) 0.0575(16) -0.0069(10) -0.0237(11) -0.0055(10)
O4 0.0630(16) 0.0325(12) 0.0426(14) -0.0087(10) -0.0208(12) -0.0241(12)
N1 0.0252(12) 0.0207(11) 0.0192(12) -0.0014(9) -0.0044(9) -0.0131(10)
N2 0.0231(11) 0.0232(11) 0.0192(11) -0.0050(9) -0.0001(9) -0.0136(10)
N3 0.0236(12) 0.0257(12) 0.0198(12) -0.0069(9) -0.0006(9) -0.0100(10)
N4 0.0221(12) 0.0190(11) 0.0290(13) -0.0058(10) 0.0005(10) -0.0072(10)
C1 0.0166(12) 0.0210(13) 0.0194(13) -0.0028(10) -0.0043(10) -0.0092(10)
C2 0.0281(14) 0.0261(14) 0.0250(15) -0.0099(11) -0.0004(11) -0.0135(12)
C3 0.0294(15) 0.0233(14) 0.0230(14) 0.0014(11) -0.0092(11) -0.0142(12)
C4 0.0287(15) 0.0327(16) 0.0225(15) -0.0055(12) 0.0032(11) -0.0177(13)
C5 0.0291(15) 0.0261(14) 0.0211(14) -0.0071(11) -0.0026(11) -0.0138(12)
C6 0.0231(13) 0.0158(12) 0.0212(13) -0.0022(10) -0.0001(10) -0.0108(11)
C7 0.0254(14) 0.0274(15) 0.0202(14) 0.0010(11) -0.0053(11) -0.0098(12)
C8 0.0398(18) 0.046(2) 0.0314(18) -0.0204(15) 0.0010(14) -0.0192(16)
C9 0.0242(15) 0.0214(15) 0.050(2) -0.0027(13) -0.0106(14) -0.0045(12)
C10 0.0294(16) 0.0314(16) 0.0381(18) -0.0183(14) 0.0135(13) -0.0154(14)
C11 0.0297(15) 0.0437(18) 0.0242(15) -0.0134(13) -0.0020(12) -0.0219(14)
C12 0.0182(12) 0.0226(13) 0.0224(14) -0.0062(11) -0.0025(10) -0.0078(11)
C13 0.0306(15) 0.0183(13) 0.0218(14) -0.0020(10) -0.0070(11) -0.0110(12)
C14 0.0261(14) 0.0246(14) 0.0282(15) -0.0086(12) -0.0057(11) -0.0121(12)

loop_
_atom_type_symbol
_atom_type_description
_atom_type_scat_dispersion_real
_atom_type_scat_dispersion_imag
_atom_type_scat_source
C C 0.0033 0.0016 'International Tables Vol C Tables 4.2.6.8 and 6.1.1.4'
H H 0.0000 0.0000 'International Tables Vol C Tables 4.2.6.8 and 6.1.1.4'
Mo Mo -1.6832 0.6857 'International Tables Vol C Tables 4.2.6.8 and 6.1.1.4'
N N 0.0061 0.0033 'International Tables Vol C Tables 4.2.6.8 and 6.1.1.4'
O O 0.0106 0.0060 'International Tables Vol C Tables 4.2.6.8 and 6.1.1.4'
S S 0.1246 0.1234 'International Tables Vol C Tables 4.2.6.8 and 6.1.1.4'

loop_
_geom_angle_atom_site_label_1
_geom_angle_atom_site_label_2
_geom_angle_atom_site_label_3
_geom_angle
C14 Mo1 C11 87.63(13)
C14 Mo1 C12 85.07(11)
C11 Mo1 C12 90.11(12)
C14 Mo1 C13 88.84(11)
C11 Mo1 C13 87.84(12)
C12 Mo1 C13 173.65(11)
C14 Mo1 S2 97.41(9)
C11 Mo1 S2 172.05(9)
C12 Mo1 S2 84.23(8)
C13 Mo1 S2 98.36(8)
C14 Mo1 S1 175.81(9)
C11 Mo1 S1 96.35(10)
C12 Mo1 S1 96.20(8)
C13 Mo1 S1 90.00(8)
S2 Mo1 S1 78.78(2)
C1 S1 Mo1 114.52(9)
C6 S2 Mo1 117.16(10)
C1 N1 C2 122.2(2)
C1 N1 C3 121.9(2)
C2 N1 C3 114.4(2)
C1 N2 C5 122.7(2)
C1 N2 C4 122.1(2)
C5 N2 C4 114.9(2)
C6 N3 C8 122.9(3)
C6 N3 C7 122.4(2)
C8 N3 C7 114.6(3)
C6 N4 C9 121.5(3)
C6 N4 C10 121.7(2)
C9 N4 C10 114.3(3)
N1 C1 N2 116.8(2)
N1 C1 S1 119.6(2)
N2 C1 S1 123.6(2)
N1 C2 H2A 109.5
N1 C2 H2B 109.5
H2A C2 H2B 109.5
N1 C2 H2C 109.5
H2A C2 H2C 109.5
H2B C2 H2C 109.5
N1 C3 H3A 109.5
N1 C3 H3B 109.5
H3A C3 H3B 109.5
N1 C3 H3C 109.5
H3A C3 H3C 109.5
H3B C3 H3C 109.5
N2 C4 H4A 109.5
N2 C4 H4B 109.5
H4A C4 H4B 109.5
N2 C4 H4C 109.5
H4A C4 H4C 109.5
H4B C4 H4C 109.5
N2 C5 H5A 109.5
N2 C5 H5B 109.5
H5A C5 H5B 109.5
N2 C5 H5C 109.5
H5A C5 H5C 109.5
H5B C5 H5C 109.5
N4 C6 N3 117.1(3)
N4 C6 S2 119.5(2)
N3 C6 S2 123.3(2)
N3 C7 H7A 109.5
N3 C7 H7B 109.5
H7A C7 H7B 109.5
N3 C7 H7C 109.5
H7A C7 H7C 109.5
H7B C7 H7C 109.5
N3 C8 H8A 109.5
N3 C8 H8B 109.5
H8A C8 H8B 109.5
N3 C8 H8C 109.5
H8A C8 H8C 109.5
H8B C8 H8C 109.5
N4 C9 H9A 109.5
N4 C9 H9B 109.5
H9A C9 H9B 109.5
N4 C9 H9C 109.5
H9A C9 H9C 109.5
H9B C9 H9C 109.5
N4 C10 H10A 109.5
N4 C10 H10B 109.5
H10A C10 H10B 109.5
N4 C10 H10C 109.5
H10A C10 H10C 109.5
H10B C10 H10C 109.5
O1 C11 Mo1 178.0(3)
O2 C12 Mo1 173.8(2)
O4 C13 Mo1 174.0(3)
O3 C14 Mo1 177.3(3)

loop_
_geom_bond_atom_site_label_1
_geom_bond_atom_site_label_2
_geom_bond_distance
Mo1 C14 1.936(3)
Mo1 C11 1.951(3)
Mo1 C12 2.029(3)
Mo1 C13 2.048(3)
Mo1 S2 2.5897(8)
Mo1 S1 2.6250(9)
S1 C1 1.715(3)
S2 C6 1.710(3)
O1 C11 1.156(4)
O2 C12 1.148(3)
O3 C14 1.166(4)
O4 C13 1.138(4)
N1 C1 1.349(3)
N1 C2 1.457(4)
N1 C3 1.467(3)
N2 C1 1.350(3)
N2 C5 1.462(4)
N2 C4 1.466(3)
N3 C6 1.351(4)
N3 C8 1.458(4)
N3 C7 1.461(4)
N4 C6 1.349(4)
N4 C9 1.461(4)
N4 C10 1.463(4)
C2 H2A 0.9600
C2 H2B 0.9600
C2 H2C 0.9600
C3 H3A 0.9600
C3 H3B 0.9600
C3 H3C 0.9600
C4 H4A 0.9600
C4 H4B 0.9600
C4 H4C 0.9600
C5 H5A 0.9600
C5 H5B 0.9600
C5 H5C 0.9600
C7 H7A 0.9600
C7 H7B 0.9600
C7 H7C 0.9600
C8 H8A 0.9600
C8 H8B 0.9600
C8 H8C 0.9600
C9 H9A 0.9600
C9 H9B 0.9600
C9 H9C 0.9600
C10 H10A 0.9600
C10 H10B 0.9600
C10 H10C 0.9600
